data_1502460
loop_
_publ_author_name
'Ward, Amanda F.'
'Wolfe, John P.'

_publ_section_title
;
 Stereoselective synthesis of substituted 1,3-oxazolidines via
 Pd-catalyzed carboamination reactions of O-vinyl-1,2-amino alcohols.
;
_journal_issue 17
_journal_name_full 'Organic letters'
_journal_page_first 4728
_journal_page_last 4731
_journal_paper_doi 10.1021/ol2020048
_journal_volume 13
_journal_year 2011
_chemical_absolute_configuration ad
_chemical_formula_moiety 'C22 H29 N O4'
_chemical_formula_sum 'C22 H29 N O4'
_chemical_formula_weight 371.46
_chemical_name_systematic
;
 ?
;
_space_group_IT_number 4
_symmetry_cell_setting monoclinic
_symmetry_space_group_name_Hall 'P 2yb'
_symmetry_space_group_name_H-M 'P 1 21 1'
_atom_sites_solution_hydrogens geom
_atom_sites_solution_primary direct
_atom_sites_solution_secondary difmap
_audit_creation_method SHELXL-97
_cell_angle_alpha 90.00
_cell_angle_beta 95.679(7)
_cell_angle_gamma 90.00
_cell_formula_units_Z 4
_cell_length_a 9.2829(2)
_cell_length_b 5.74950(10)
_cell_length_c 38.036(3)
_cell_measurement_reflns_used 7855
_cell_measurement_temperature 85(2)
_cell_measurement_theta_max 68.20
_cell_measurement_theta_min 7.80
_cell_volume 2020.09(17)
_computing_cell_refinement 'CrystalClear-SM Expert 2.0 r5'
_computing_data_collection 'CrystalClear-SM Expert 2.0 r5 (Rigaku, 2010)'
_computing_data_reduction 'CrystalClear-SM Expert 2.0 r5'
_computing_molecular_graphics 'Bruker SHELXTL'
_computing_publication_material 'Bruker SHELXTL'
_computing_structure_refinement 'SHELXL-97 (Sheldrick, 1997)'
_computing_structure_solution 'SHELXS-97 (Sheldrick, 1990)'
_diffrn_ambient_temperature 85(2)
_diffrn_detector_area_resol_mean 14.629
_diffrn_measured_fraction_theta_full 0.999
_diffrn_measured_fraction_theta_max 0.999
_diffrn_measurement_device_type 'Rigaku Saturn944+ CCD'
_diffrn_measurement_method \w
_diffrn_radiation_monochromator confocal
_diffrn_radiation_source 'micro-focus rotating anode'
_diffrn_radiation_type CuK\a
_diffrn_radiation_wavelength 1.54178
_diffrn_reflns_av_R_equivalents 0.0594
_diffrn_reflns_av_sigmaI/netI 0.0383
_diffrn_reflns_limit_h_max 11
_diffrn_reflns_limit_h_min -11
_diffrn_reflns_limit_k_max 6
_diffrn_reflns_limit_k_min -6
_diffrn_reflns_limit_l_max 45
_diffrn_reflns_limit_l_min -45
_diffrn_reflns_number 51286
_diffrn_reflns_theta_full 68.23
_diffrn_reflns_theta_max 68.23
_diffrn_reflns_theta_min 2.33
_diffrn_standards_number 0
_exptl_absorpt_coefficient_mu 0.670
_exptl_absorpt_correction_T_max 0.9802
_exptl_absorpt_correction_T_min 0.8776
_exptl_absorpt_correction_type multi-scan
_exptl_absorpt_process_details 'Jacobson, R. (1998) Private communication'
_exptl_crystal_colour colorless
_exptl_crystal_density_diffrn 1.221
_exptl_crystal_density_method 'not measured'
_exptl_crystal_description needle
_exptl_crystal_F_000 800
_exptl_crystal_size_max 0.20
_exptl_crystal_size_mid 0.11
_exptl_crystal_size_min 0.03
_refine_diff_density_max 0.323
_refine_diff_density_min -0.228
_refine_diff_density_rms 0.037
_refine_ls_abs_structure_details 'Flack H D (1983), Acta Cryst. A39, 876-881'
_refine_ls_abs_structure_Flack 0.01(12)
_refine_ls_extinction_method none
_refine_ls_goodness_of_fit_ref 1.051
_refine_ls_hydrogen_treatment constr
_refine_ls_matrix_type full
_refine_ls_number_parameters 497
_refine_ls_number_reflns 7096
_refine_ls_number_restraints 1
_refine_ls_restrained_S_all 1.051
_refine_ls_R_factor_all 0.0346
_refine_ls_R_factor_gt 0.0330
_refine_ls_shift/su_max 0.002
_refine_ls_shift/su_mean 0.000
_refine_ls_structure_factor_coef Fsqd
_refine_ls_weighting_details 'calc w=1/[\s^2^(Fo^2^)+(0.0470P)^2^+0.3046P] where P=(Fo^2^+2Fc^2^)/3'
_refine_ls_weighting_scheme calc
_refine_ls_wR_factor_gt 0.0832
_refine_ls_wR_factor_ref 0.0840
_reflns_number_gt 6732
_reflns_number_total 7096
_reflns_threshold_expression >2sigma(I)
_cod_data_source_file ol2020048_si_003.cif
_cod_data_source_block aw41682
_cod_original_cell_volume 2020.11(17)
_cod_database_code 1502460

loop_
_symmetry_equiv_pos_as_xyz
'x, y, z'
'-x, y+1/2, -z'

loop_
_atom_site_label
_atom_site_type_symbol
_atom_site_fract_x
_atom_site_fract_y
_atom_site_fract_z
_atom_site_U_iso_or_equiv
_atom_site_adp_type
_atom_site_occupancy
_atom_site_symmetry_multiplicity
_atom_site_calc_flag
_atom_site_refinement_flags
O1 O 0.21227(11) 0.1235(2) 0.81565(3) 0.0201(3) Uani 1 1 d .
O2 O -0.02042(11) 0.1941(2) 0.79214(3) 0.0219(3) Uani 1 1 d .
O3 O 0.10809(11) 0.4126(2) 0.90458(3) 0.0194(2) Uani 1 1 d .
O4 O 0.88664(11) 0.4840(2) 1.03922(3) 0.0206(2) Uani 1 1 d .
O5 O 0.65434(12) 0.5953(2) 0.68771(3) 0.0251(3) Uani 1 1 d .
O6 O 0.45021(12) 0.6690(2) 0.71474(3) 0.0229(3) Uani 1 1 d .
O7 O 0.51923(14) 1.0852(2) 0.62061(3) 0.0301(3) Uani 1 1 d .
O8 O 1.34317(11) 0.7652(2) 0.52332(3) 0.0204(3) Uani 1 1 d .
N1 N 0.06944(13) 0.3389(3) 0.84567(3) 0.0178(3) Uani 1 1 d .
N2 N 0.47591(13) 0.7955(3) 0.65881(3) 0.0184(3) Uani 1 1 d .
C1 C 0.26022(17) 0.0117(3) 0.78375(4) 0.0194(3) Uani 1 1 d .
C2 C 0.25797(18) 0.1880(4) 0.75413(4) 0.0262(4) Uani 1 1 d .
H2A H 0.1583 0.2401 0.7477 0.039 Uiso 1 1 calc R
H2B H 0.2957 0.1163 0.7335 0.039 Uiso 1 1 calc R
H2C H 0.3184 0.3216 0.7620 0.039 Uiso 1 1 calc R
C3 C 0.16857(19) -0.2009(4) 0.77355(5) 0.0292(4) Uani 1 1 d .
H3A H 0.1670 -0.3035 0.7941 0.044 Uiso 1 1 calc R
H3B H 0.2099 -0.2843 0.7544 0.044 Uiso 1 1 calc R
H3C H 0.0696 -0.1520 0.7655 0.044 Uiso 1 1 calc R
C4 C 0.41491(18) -0.0580(4) 0.79620(4) 0.0261(4) Uani 1 1 d .
H4A H 0.4713 0.0811 0.8034 0.039 Uiso 1 1 calc R
H4B H 0.4584 -0.1358 0.7769 0.039 Uiso 1 1 calc R
H4C H 0.4147 -0.1643 0.8163 0.039 Uiso 1 1 calc R
C5 C 0.07808(16) 0.2150(3) 0.81538(4) 0.0179(3) Uani 1 1 d .
C6 C -0.07043(16) 0.4057(3) 0.85749(4) 0.0180(3) Uani 1 1 d .
H6A H -0.1496 0.3050 0.8461 0.022 Uiso 1 1 calc R
C7 C -0.04023(16) 0.3463(3) 0.89663(4) 0.0196(3) Uani 1 1 d .
H7A H -0.1041 0.4358 0.9110 0.024 Uiso 1 1 calc R
H7B H -0.0537 0.1781 0.9008 0.024 Uiso 1 1 calc R
C8 C 0.18191(16) 0.3337(3) 0.87592(4) 0.0169(3) Uani 1 1 d .
H8A H 0.2175 0.1712 0.8803 0.020 Uiso 1 1 calc R
C9 C -0.10516(16) 0.6622(3) 0.85053(4) 0.0204(3) Uani 1 1 d .
H9A H -0.0944 0.6978 0.8255 0.024 Uiso 1 1 calc R
H9B H -0.0346 0.7588 0.8653 0.024 Uiso 1 1 calc R
C10 C -0.25798(18) 0.7265(4) 0.85854(5) 0.0291(4) Uani 1 1 d .
H10A H -0.3284 0.6329 0.8438 0.044 Uiso 1 1 calc R
H10B H -0.2753 0.8918 0.8535 0.044 Uiso 1 1 calc R
H10C H -0.2684 0.6960 0.8835 0.044 Uiso 1 1 calc R
C11 C 0.30811(16) 0.4959(3) 0.87148(4) 0.0180(3) Uani 1 1 d .
H11A H 0.3455 0.4650 0.8484 0.022 Uiso 1 1 calc R
H11B H 0.2738 0.6590 0.8714 0.022 Uiso 1 1 calc R
C12 C 0.42910(15) 0.4648(3) 0.90074(4) 0.0173(3) Uani 1 1 d .
C13 C 0.45562(16) 0.6249(3) 0.92754(4) 0.0158(3) Uani 1 1 d .
H13A H 0.3983 0.7618 0.9274 0.019 Uiso 1 1 calc R
C14 C 0.56733(16) 0.5888(3) 0.95540(4) 0.0153(3) Uani 1 1 d .
C15 C 0.59322(16) 0.7488(3) 0.98394(4) 0.0169(3) Uani 1 1 d .
H15A H 0.5373 0.8871 0.9841 0.020 Uiso 1 1 calc R
C16 C 0.69779(16) 0.7057(3) 1.01120(4) 0.0170(3) Uani 1 1 d .
H16A H 0.7127 0.8125 1.0303 0.020 Uiso 1 1 calc R
C17 C 0.78334(16) 0.5029(3) 1.01098(4) 0.0158(3) Uani 1 1 d .
C18 C 0.76294(16) 0.3447(3) 0.98378(4) 0.0165(3) Uani 1 1 d .
H18A H 0.8218 0.2095 0.9838 0.020 Uiso 1 1 calc R
C19 C 0.65293(16) 0.3849(3) 0.95560(4) 0.0148(3) Uani 1 1 d .
C20 C 0.62501(16) 0.2225(3) 0.92760(4) 0.0169(3) Uani 1 1 d .
H20A H 0.6818 0.0853 0.9272 0.020 Uiso 1 1 calc R
C21 C 0.51601(16) 0.2629(3) 0.90100(4) 0.0174(3) Uani 1 1 d .
H21A H 0.4989 0.1527 0.8825 0.021 Uiso 1 1 calc R
C22 C 0.98430(17) 0.2938(3) 1.03848(4) 0.0214(4) Uani 1 1 d .
H22A H 0.9307 0.1474 1.0392 0.032 Uiso 1 1 calc R
H22B H 1.0569 0.3027 1.0590 0.032 Uiso 1 1 calc R
H22C H 1.0326 0.3003 1.0167 0.032 Uiso 1 1 calc R
C23 C 0.72963(17) 0.4615(3) 0.71729(4) 0.0221(4) Uani 1 1 d .
C24 C 0.7571(2) 0.6122(4) 0.74956(5) 0.0400(5) Uani 1 1 d .
H24A H 0.8072 0.7545 0.7434 0.060 Uiso 1 1 calc R
H24B H 0.8174 0.5274 0.7679 0.060 Uiso 1 1 calc R
H24C H 0.6647 0.6530 0.7584 0.060 Uiso 1 1 calc R
C25 C 0.6441(2) 0.2469(4) 0.72413(6) 0.0399(5) Uani 1 1 d .
H25A H 0.5517 0.2921 0.7326 0.060 Uiso 1 1 calc R
H25B H 0.6992 0.1514 0.7421 0.060 Uiso 1 1 calc R
H25C H 0.6258 0.1575 0.7022 0.060 Uiso 1 1 calc R
C26 C 0.8696(2) 0.3957(5) 0.70282(5) 0.0459(6) Uani 1 1 d .
H26A H 0.8483 0.3133 0.6803 0.069 Uiso 1 1 calc R
H26B H 0.9259 0.2943 0.7197 0.069 Uiso 1 1 calc R
H26C H 0.9253 0.5366 0.6990 0.069 Uiso 1 1 calc R
C27 C 0.52173(16) 0.6851(3) 0.68973(4) 0.0188(3) Uani 1 1 d .
C28 C 0.34698(16) 0.9442(3) 0.65672(4) 0.0202(4) Uani 1 1 d .
H28A H 0.3523 1.0517 0.6775 0.024 Uiso 1 1 calc R
C29 C 0.36933(19) 1.0804(4) 0.62326(5) 0.0320(4) Uani 1 1 d .
H29A H 0.3184 1.0033 0.6023 0.038 Uiso 1 1 calc R
H29B H 0.3312 1.2404 0.6248 0.038 Uiso 1 1 calc R
C30 C 0.57682(17) 0.8707(3) 0.63355(4) 0.0199(3) Uani 1 1 d .
H30A H 0.6744 0.8980 0.6465 0.024 Uiso 1 1 calc R
C31 C 0.20730(18) 0.8064(4) 0.65453(5) 0.0300(4) Uani 1 1 d .
H31A H 0.2076 0.7049 0.6756 0.036 Uiso 1 1 calc R
H31B H 0.2013 0.7056 0.6333 0.036 Uiso 1 1 calc R
C32 C 0.07464(19) 0.9650(4) 0.65256(5) 0.0332(4) Uani 1 1 d .
H32A H 0.0830 1.0714 0.6728 0.050 Uiso 1 1 calc R
H32B H -0.0129 0.8703 0.6530 0.050 Uiso 1 1 calc R
H32C H 0.0688 1.0551 0.6306 0.050 Uiso 1 1 calc R
C33 C 0.59043(16) 0.6910(3) 0.60443(4) 0.0184(3) Uani 1 1 d .
H33A H 0.5984 0.5338 0.6151 0.022 Uiso 1 1 calc R
H33B H 0.5018 0.6949 0.5877 0.022 Uiso 1 1 calc R
C34 C 0.72085(16) 0.7357(3) 0.58451(4) 0.0170(3) Uani 1 1 d .
C35 C 0.83595(17) 0.5832(3) 0.58680(4) 0.0181(3) Uani 1 1 d .
H35A H 0.8308 0.4449 0.6003 0.022 Uiso 1 1 calc R
C36 C 0.96205(16) 0.6270(3) 0.56955(4) 0.0166(3) Uani 1 1 d .
C37 C 1.08188(17) 0.4726(3) 0.57176(4) 0.0192(3) Uani 1 1 d .
H37A H 1.0770 0.3307 0.5844 0.023 Uiso 1 1 calc R
C38 C 1.20403(17) 0.5242(3) 0.55612(4) 0.0192(3) Uani 1 1 d .
H38A H 1.2831 0.4186 0.5580 0.023 Uiso 1 1 calc R
C39 C 1.21360(16) 0.7348(3) 0.53700(4) 0.0177(3) Uani 1 1 d .
C40 C 1.09908(17) 0.8867(3) 0.53336(4) 0.0183(3) Uani 1 1 d .
H40A H 1.1050 1.0253 0.5200 0.022 Uiso 1 1 calc R
C41 C 0.97112(16) 0.8355(3) 0.54977(4) 0.0170(3) Uani 1 1 d .
C42 C 0.85081(16) 0.9892(3) 0.54730(4) 0.0191(3) Uani 1 1 d .
H42A H 0.8539 1.1279 0.5338 0.023 Uiso 1 1 calc R
C43 C 0.73008(16) 0.9400(3) 0.56410(4) 0.0184(3) Uani 1 1 d .
H43A H 0.6510 1.0455 0.5620 0.022 Uiso 1 1 calc R
C44 C 1.36214(18) 0.9766(3) 0.50445(4) 0.0239(4) Uani 1 1 d .
H44A H 1.2902 0.9845 0.4838 0.036 Uiso 1 1 calc R
H44B H 1.4597 0.9803 0.4967 0.036 Uiso 1 1 calc R
H44C H 1.3495 1.1097 0.5199 0.036 Uiso 1 1 calc R

loop_
_atom_site_aniso_label
_atom_site_aniso_U_11
_atom_site_aniso_U_22
_atom_site_aniso_U_33
_atom_site_aniso_U_23
_atom_site_aniso_U_13
_atom_site_aniso_U_12
O1 0.0182(5) 0.0259(7) 0.0164(5) -0.0040(5) 0.0027(4) 0.0067(5)
O2 0.0190(5) 0.0280(7) 0.0181(5) -0.0023(5) -0.0006(4) 0.0042(5)
O3 0.0166(5) 0.0254(7) 0.0166(5) -0.0023(4) 0.0044(4) -0.0014(5)
O4 0.0188(5) 0.0214(6) 0.0210(5) -0.0026(5) -0.0010(4) 0.0025(5)
O5 0.0177(5) 0.0375(8) 0.0207(5) 0.0071(5) 0.0045(4) 0.0101(5)
O6 0.0209(5) 0.0311(7) 0.0174(5) 0.0042(5) 0.0057(4) 0.0055(5)
O7 0.0391(7) 0.0217(7) 0.0323(6) 0.0066(5) 0.0172(5) 0.0088(6)
O8 0.0173(5) 0.0240(7) 0.0207(5) 0.0022(5) 0.0062(4) 0.0011(5)
N1 0.0149(6) 0.0221(8) 0.0163(6) -0.0024(5) 0.0017(4) 0.0033(6)
N2 0.0159(6) 0.0235(9) 0.0162(6) 0.0012(5) 0.0036(5) 0.0034(6)
C1 0.0206(8) 0.0203(9) 0.0180(7) -0.0028(7) 0.0059(6) 0.0055(7)
C2 0.0256(8) 0.0319(11) 0.0220(8) 0.0029(7) 0.0069(6) 0.0057(8)
C3 0.0288(9) 0.0245(11) 0.0353(9) -0.0069(8) 0.0085(7) 0.0006(8)
C4 0.0235(8) 0.0299(11) 0.0257(8) 0.0024(7) 0.0063(6) 0.0100(8)
C5 0.0176(7) 0.0173(9) 0.0190(7) 0.0014(6) 0.0030(5) 0.0020(7)
C6 0.0139(7) 0.0210(9) 0.0194(7) -0.0036(6) 0.0040(5) 0.0007(7)
C7 0.0177(7) 0.0213(10) 0.0205(7) -0.0020(7) 0.0050(5) -0.0012(7)
C8 0.0164(7) 0.0198(9) 0.0145(7) -0.0002(6) 0.0016(5) 0.0027(7)
C9 0.0185(7) 0.0209(10) 0.0225(7) 0.0000(7) 0.0053(6) 0.0023(7)
C10 0.0234(8) 0.0270(11) 0.0377(9) -0.0004(8) 0.0072(7) 0.0066(8)
C11 0.0163(7) 0.0207(9) 0.0173(7) 0.0023(6) 0.0025(5) 0.0004(7)
C12 0.0144(7) 0.0213(9) 0.0169(7) 0.0028(6) 0.0045(5) -0.0013(7)
C13 0.0149(7) 0.0143(9) 0.0189(7) 0.0028(6) 0.0059(5) 0.0011(6)
C14 0.0149(7) 0.0147(9) 0.0170(7) 0.0007(6) 0.0056(5) -0.0018(6)
C15 0.0173(7) 0.0132(9) 0.0214(7) 0.0000(6) 0.0078(6) 0.0012(7)
C16 0.0172(7) 0.0160(9) 0.0184(7) -0.0025(6) 0.0059(5) -0.0024(7)
C17 0.0131(7) 0.0169(9) 0.0178(7) 0.0012(6) 0.0033(5) -0.0032(6)
C18 0.0153(7) 0.0149(9) 0.0197(7) -0.0005(6) 0.0044(5) 0.0021(7)
C19 0.0133(7) 0.0143(9) 0.0178(7) 0.0010(6) 0.0062(5) -0.0016(6)
C20 0.0163(7) 0.0144(9) 0.0210(7) -0.0009(6) 0.0059(5) 0.0017(7)
C21 0.0185(7) 0.0165(9) 0.0178(7) -0.0018(6) 0.0045(6) -0.0015(7)
C22 0.0181(8) 0.0202(10) 0.0253(8) 0.0008(7) -0.0008(6) 0.0026(7)
C23 0.0190(8) 0.0252(10) 0.0217(7) 0.0013(7) -0.0005(6) 0.0051(7)
C24 0.0419(11) 0.0349(13) 0.0385(10) -0.0108(9) -0.0194(8) 0.0174(10)
C25 0.0327(10) 0.0229(11) 0.0625(13) 0.0083(10) -0.0022(9) 0.0013(9)
C26 0.0283(10) 0.0698(18) 0.0403(10) 0.0127(11) 0.0074(8) 0.0253(11)
C27 0.0169(7) 0.0216(10) 0.0181(7) -0.0008(6) 0.0021(5) 0.0004(7)
C28 0.0190(8) 0.0241(10) 0.0176(7) -0.0005(7) 0.0022(5) 0.0043(7)
C29 0.0295(9) 0.0356(12) 0.0318(9) 0.0108(8) 0.0074(7) 0.0115(9)
C30 0.0209(8) 0.0199(10) 0.0197(7) 0.0000(6) 0.0051(6) -0.0008(7)
C31 0.0210(8) 0.0335(12) 0.0355(9) -0.0043(8) 0.0031(7) 0.0034(8)
C32 0.0216(8) 0.0458(13) 0.0321(9) 0.0013(9) 0.0025(7) 0.0064(9)
C33 0.0187(7) 0.0203(10) 0.0164(7) -0.0003(6) 0.0026(5) 0.0022(7)
C34 0.0176(7) 0.0194(9) 0.0140(6) -0.0024(6) 0.0014(5) 0.0003(7)
C35 0.0217(8) 0.0176(9) 0.0151(6) 0.0006(6) 0.0030(5) -0.0008(7)
C36 0.0177(7) 0.0180(9) 0.0141(6) -0.0020(6) 0.0010(5) 0.0002(7)
C37 0.0225(8) 0.0177(9) 0.0175(7) 0.0004(6) 0.0023(6) 0.0009(7)
C38 0.0175(7) 0.0209(10) 0.0192(7) -0.0023(6) 0.0018(5) 0.0045(7)
C39 0.0166(7) 0.0230(10) 0.0136(6) -0.0030(6) 0.0025(5) -0.0025(7)
C40 0.0213(7) 0.0192(9) 0.0145(7) 0.0004(6) 0.0024(5) -0.0009(7)
C41 0.0185(7) 0.0193(9) 0.0130(6) -0.0021(6) 0.0012(5) -0.0003(7)
C42 0.0213(8) 0.0194(9) 0.0165(7) 0.0024(7) 0.0018(6) 0.0029(7)
C43 0.0165(7) 0.0199(9) 0.0189(7) 0.0006(6) 0.0022(5) 0.0036(7)
C44 0.0219(8) 0.0249(10) 0.0263(8) 0.0021(7) 0.0086(6) -0.0021(7)

loop_
_atom_type_symbol
_atom_type_description
_atom_type_scat_dispersion_real
_atom_type_scat_dispersion_imag
_atom_type_scat_source
C C 0.0181 0.0091 'International Tables Vol C Tables 4.2.6.8 and 6.1.1.4'
H H 0.0000 0.0000 'International Tables Vol C Tables 4.2.6.8 and 6.1.1.4'
N N 0.0311 0.0180 'International Tables Vol C Tables 4.2.6.8 and 6.1.1.4'
O O 0.0492 0.0322 'International Tables Vol C Tables 4.2.6.8 and 6.1.1.4'

loop_
_geom_angle_atom_site_label_1
_geom_angle_atom_site_label_2
_geom_angle_atom_site_label_3
_geom_angle
C5 O1 C1 120.98(11)
C8 O3 C7 106.26(11)
C17 O4 C22 116.27(12)
C27 O5 C23 121.48(11)
C29 O7 C30 107.53(14)
C39 O8 C44 117.11(13)
C5 N1 C6 121.58(12)
C5 N1 C8 123.51(13)
C6 N1 C8 110.22(11)
C27 N2 C28 120.02(12)
C27 N2 C30 122.30(12)
C28 N2 C30 111.22(13)
O1 C1 C2 109.66(14)
O1 C1 C3 110.66(13)
C2 C1 C3 112.50(14)
O1 C1 C4 102.15(12)
C2 C1 C4 110.56(14)
C3 C1 C4 110.83(15)
O2 C5 O1 126.49(14)
O2 C5 N1 124.34(14)
O1 C5 N1 109.17(12)
N1 C6 C7 99.07(12)
N1 C6 C9 112.20(14)
C7 C6 C9 113.60(14)
O3 C7 C6 103.10(12)
O3 C8 N1 103.57(11)
O3 C8 C11 109.01(13)
N1 C8 C11 113.24(12)
C6 C9 C10 112.57(15)
C12 C11 C8 111.74(13)
C13 C12 C21 118.91(14)
C13 C12 C11 122.09(15)
C21 C12 C11 119.00(15)
C12 C13 C14 121.19(15)
C19 C14 C13 119.46(14)
C19 C14 C15 118.56(13)
C13 C14 C15 121.95(15)
C16 C15 C14 120.85(15)
C15 C16 C17 120.12(14)
O4 C17 C18 124.73(15)
O4 C17 C16 114.26(13)
C18 C17 C16 120.99(13)
C17 C18 C19 119.55(15)
C14 C19 C20 118.65(13)
C14 C19 C18 119.92(14)
C20 C19 C18 121.42(15)
C21 C20 C19 120.39(15)
C20 C21 C12 121.40(15)
O5 C23 C24 110.52(15)
O5 C23 C25 109.91(14)
C24 C23 C25 112.41(17)
O5 C23 C26 102.24(13)
C24 C23 C26 111.09(17)
C25 C23 C26 110.21(19)
O6 C27 O5 126.14(14)
O6 C27 N2 124.11(14)
O5 C27 N2 109.74(12)
N2 C28 C31 112.80(15)
N2 C28 C29 99.60(12)
C31 C28 C29 114.12(14)
O7 C29 C28 106.68(13)
O7 C30 N2 103.92(13)
O7 C30 C33 113.14(12)
N2 C30 C33 112.20(14)
C28 C31 C32 111.83(17)
C34 C33 C30 112.07(14)
C35 C34 C43 118.30(14)
C35 C34 C33 120.96(15)
C43 C34 C33 120.70(14)
C34 C35 C36 121.82(15)
C37 C36 C35 122.60(15)
C37 C36 C41 118.13(14)
C35 C36 C41 119.25(14)
C38 C37 C36 121.24(16)
C37 C38 C39 120.37(15)
O8 C39 C40 125.58(15)
O8 C39 C38 113.93(14)
C40 C39 C38 120.49(14)
C39 C40 C41 119.68(16)
C42 C41 C36 118.17(14)
C42 C41 C40 121.78(16)
C36 C41 C40 120.05(15)
C43 C42 C41 120.93(16)
C42 C43 C34 121.51(15)

loop_
_geom_bond_atom_site_label_1
_geom_bond_atom_site_label_2
_geom_bond_distance
O1 C5 1.3513(18)
O1 C1 1.4798(17)
O2 C5 1.2133(18)
O3 C8 1.4183(18)
O3 C7 1.4319(19)
O4 C17 1.3717(17)
O4 C22 1.423(2)
O5 C27 1.3440(19)
O5 C23 1.4799(19)
O6 C27 1.2163(18)
O7 C29 1.405(2)
O7 C30 1.413(2)
O8 C39 1.3682(18)
O8 C44 1.431(2)
N1 C5 1.364(2)
N1 C6 1.4666(19)
N1 C8 1.4757(18)
N2 C27 1.367(2)
N2 C28 1.467(2)
N2 C30 1.4717(19)
C1 C2 1.514(2)
C1 C3 1.517(3)
C1 C4 1.521(2)
C6 C7 1.526(2)
C6 C9 1.527(3)
C8 C11 1.520(2)
C9 C10 1.526(2)
C11 C12 1.511(2)
C12 C13 1.378(2)
C12 C21 1.413(2)
C13 C14 1.423(2)
C14 C19 1.416(2)
C14 C15 1.425(2)
C15 C16 1.371(2)
C16 C17 1.411(2)
C17 C18 1.377(2)
C18 C19 1.424(2)
C19 C20 1.421(2)
C20 C21 1.378(2)
C23 C24 1.504(3)
C23 C25 1.504(3)
C23 C26 1.508(2)
C28 C31 1.515(2)
C28 C29 1.526(2)
C30 C33 1.529(2)
C31 C32 1.528(3)
C33 C34 1.512(2)
C34 C35 1.378(2)
C34 C43 1.415(2)
C35 C36 1.420(2)
C36 C37 1.419(2)
C36 C41 1.422(2)
C37 C38 1.364(2)
C38 C39 1.420(2)
C39 C40 1.372(2)
C40 C41 1.426(2)
C41 C42 1.420(2)
C42 C43 1.373(2)
